data_7025271
loop_
_publ_author_name
'Turner, Dayna L.'
'Stone, Kevin H.'
'Stephens, Peter W.'
'Vaid, Thomas P.'

_publ_section_title
;
 Cadmium and zinc thiolate and selenolate metal--organic frameworks
;
_journal_issue 21
_journal_name_full 'Dalton Transactions'
_journal_page_first 5070
_journal_paper_doi 10.1039/b926156g
_journal_volume 39
_journal_year 2010
_chemical_formula_structural '[Zn(dien)2]3[Zn2(SC6H4S)5]'
_chemical_formula_sum 'C54 H98 N18 S10 Zn5'
_chemical_formula_weight 1647.154
_chemical_name_systematic ?
_space_group_crystal_system monoclinic
_space_group_IT_number 15
_space_group_name_H-M_alt 'C 1 2/c 1'
_symmetry_space_group_name_Hall '-C 2yc'
_symmetry_space_group_name_H-M 'C 1 2/c 1'
_cell_angle_alpha 90
_cell_angle_beta 73.86574(36)
_cell_angle_gamma 90
_cell_formula_units_Z 4
_cell_length_a 43.68499(25)
_cell_length_b 8.815705(44)
_cell_length_c 18.89291(11)
_cell_measurement_temperature 298
_cell_volume 6989.35(7)
_computing_cell_refinement 'TOPAS Academic'
_computing_data_collection EPICS
_computing_structure_refinement 'TOPAS Academic'
_computing_structure_solution Superflip
_diffrn_ambient_temperature 298
_diffrn_detector 'NaI scintillation counter'
_diffrn_measurement_device_type 'Huber diffractometer'
_diffrn_radiation_monochromator 'double Si(111)'
_diffrn_radiation_wavelength 0.698431
_diffrn_source synchrotron
_pd_block_diffractogram_id DLT3-284
_pd_instr_location
;
X16C, National Synchrotron Light Source, Brookhaven National Laboratory
;
_pd_meas_2theta_range_inc 0.005
_pd_meas_2theta_range_max 40
_pd_meas_2theta_range_min 1
_pd_meas_number_of_points 7800
_pd_meas_scan_method step
_pd_proc_2theta_range_inc 0.005
_pd_proc_2theta_range_max 40
_pd_proc_2theta_range_min 1
_pd_proc_ls_background_function
;
Chebyshev polynomial with 12 coeffecients
;
_pd_proc_ls_pref_orient_corr
;
none
;
_pd_proc_ls_profile_function
;
Simple_Axial_Model(8.60(2)) function with Rp=9999,Rs=300 in TOPAS-Academic
;
_pd_proc_ls_prof_wR_expected 3.611
_pd_proc_ls_prof_wR_factor 6.333
_pd_proc_wavelength 0.698431
_pd_spec_mounting
;
Sample was loaded into a quartz zero background flat plate sample holder
;
_pd_spec_mount_mode transmission
_pd_spec_shape cylinder
_pd_spec_size_axial 4
_pd_spec_size_thick 0.7
_refine_ls_goodness_of_fit_all 1.754
_refine_ls_number_parameters 93
_refine_ls_weighting_scheme sigma
_cod_data_source_file b926156g.txt
_cod_data_source_block '[Zn(dien)2]3[Zn2(SC6H4S)5]'
_cod_depositor_comments
;
The following automatic conversions were performed:

'_space_group_crystal_system' value 'Monoclinic' changed to
'monoclinic' according to
/home/saulius/struct/CIF-dictionaries/cif_core.dic dictionary named
'cif_core.dic' version 2.4.2 from 2011-04-26.

Automatic conversion script
Id: cif_fix_values 1891 2012-01-12 08:04:46Z andrius 
;
_cod_original_cell_volume 6989.351(68)
_cod_original_formula_sum 'Zn5 S10 C54 N18 H98'
_cod_database_code 7025271

loop_
_symmetry_equiv_pos_as_xyz
'x, y, z'
'-x, y, 1/2-z'
'-x, -y, -z'
'x, -y, 1/2+z'
'1/2+x, 1/2+y, z'
'1/2-x, 1/2+y, 1/2-z'
'1/2-x, 1/2-y, -z'
'1/2+x, 1/2-y, 1/2+z'

loop_
_atom_site_label
_atom_site_type_symbol
_atom_site_thermal_displace_type
_atom_site_fract_x
_atom_site_fract_y
_atom_site_fract_z
_atom_site_occupancy
_atom_site_U_iso_or_equiv
Zn3 Zn Uiso 0.08426(7) 0.8922(3) 0.10003(16) 1.000 0.0370(6)
S1A S Uiso 0.07966(17) 0.7950(7) 0.2180(4) 1.000 0.0370(6)
S1B S Uiso 0.12968(15) 1.0579(7) 0.0709(4) 1.000 0.0370(6)
S1C S Uiso 0.03323(16) 1.0088(7) 0.1280(3) 1.000 0.0370(6)
S2A S Uiso 0.08674(16) 0.7157(8) 0.0011(4) 1.000 0.0370(6)
S2B S Uiso 0.20816(16) 0.5847(8) 0.2897(3) 1.000 0.0370(6)
C1A C Uiso 0.11663 0.74258 0.23813 1.000 0.0370(6)
C1B C Uiso 0.12267 1.51681 0.05812 1.000 0.0370(6)
C1C C Uiso -0.01710 0.99933 0.07444 1.000 0.0370(6)
C2A C Uiso 0.11637 0.68698 0.30754 1.000 0.0370(6)
C2B C Uiso 0.13278 1.37108 0.07004 1.000 0.0370(6)
C2C C Uiso 0.01617 1.00445 0.05421 1.000 0.0370(6)
C3A C Uiso 0.14456 0.63493 0.32034 1.000 0.0370(6)
C3B C Uiso 0.11855 1.24440 0.04797 1.000 0.0370(6)
C3C C Uiso 0.03327 1.00511 -0.02022 1.000 0.0370(6)
C4A C Uiso 0.17302 0.63849 0.26372 1.000 0.0370(6)
C4B C Uiso 0.09420 1.26345 0.01397 1.000 0.0370(6)
C5A C Uiso 0.17329 0.69409 0.19431 1.000 0.0370(6)
C5B C Uiso 0.08409 1.40919 0.00205 1.000 0.0370(6)
C6A C Uiso 0.14509 0.74614 0.18151 1.000 0.0370(6)
C6B C Uiso 0.09832 0.53587 0.02413 1.000 0.0370(6)
Zn2 Zn Uiso 0.18471 0.07790 0.35222 1.000 0.0370(6)
N1D N Uiso 0.17096 0.25329 0.43432 1.000 0.0370(6)
N2D N Uiso 0.23264 0.12928 0.37501 1.000 0.0370(6)
N3D N Uiso 0.19290 -0.11519 0.40928 1.000 0.0370(6)
N4D N Uiso 0.13562 0.02000 0.36425 1.000 0.0370(6)
N5D N Uiso 0.17349 0.24184 0.26873 1.000 0.0370(6)
N6D N Uiso 0.21028 -0.02201 0.24927 1.000 0.0370(6)
C7D C Uiso 0.19598 0.27216 0.47198 1.000 0.0370(6)
C8D C Uiso 0.22798 0.27284 0.41620 1.000 0.0370(6)
C9D C Uiso 0.24421 -0.00545 0.40554 1.000 0.0370(6)
C10D C Uiso 0.21639 -0.09403 0.45106 1.000 0.0370(6)
C11D C Uiso 0.12477 0.09466 0.30596 1.000 0.0370(6)
C12D C Uiso 0.13853 0.25129 0.29327 1.000 0.0370(6)
C13D C Uiso 0.18963 0.18856 0.19394 1.000 0.0370(6)
C14D C Uiso 0.21894 0.10140 0.19505 1.000 0.0370(6)
Zn1 Zn Uiso 0.00000 0.4830(5) 0.25000 1.000 0.0370(6)
N1E N Uiso 0.05098 0.42351 0.19040 1.000 0.0370(6)
N2E N Uiso 0.01656 0.34977 0.33257 1.000 0.0370(6)
N3E N Uiso 0.00895 0.65167 0.32660 1.000 0.0370(6)
C7E C Uiso 0.06697 0.34089 0.23763 1.000 0.0370(6)
C8E C Uiso 0.04288 0.25035 0.29365 1.000 0.0370(6)
C9E C Uiso 0.01898 0.43691 0.39713 1.000 0.0370(6)
C10E C Uiso 0.00142 0.58396 0.40054 1.000 0.0370(6)
H1B H Uiso 0.13286 1.60748 0.07393 1.000 0.0370(6)
H1C H Uiso -0.02934 0.99886 0.12771 1.000 0.0370(6)
H2A H Uiso 0.09599 0.68443 0.34807 1.000 0.0370(6)
H2B H Uiso 0.15021 1.35743 0.09438 1.000 0.0370(6)
H3A H Uiso 0.14438 0.59513 0.37002 1.000 0.0370(6)
H3C H Uiso 0.05709 1.00877 -0.03469 1.000 0.0370(6)
H4B H Uiso 0.08401 1.17278 -0.00184 1.000 0.0370(6)
H5A H Uiso 0.19366 0.69664 0.15378 1.000 0.0370(6)
H5B H Uiso 0.06666 1.42283 -0.02229 1.000 0.0370(6)
H6A H Uiso 0.14528 0.78593 0.13183 1.000 0.0370(6)
H1D1 H Uiso 0.16610 0.34854 0.41080 1.000 0.0370(6)
H1D2 H Uiso 0.14959 0.22886 0.46850 1.000 0.0370(6)
H2D H Uiso 0.25129 0.13889 0.33039 1.000 0.0370(6)
H7D1 H Uiso 0.19164 0.36562 0.50318 1.000 0.0370(6)
H7D2 H Uiso 0.19371 0.19168 0.51039 1.000 0.0370(6)
H8D1 H Uiso 0.22987 0.36448 0.38407 1.000 0.0370(6)
H5D H Uiso 0.18282 0.34265 0.27537 1.000 0.0370(6)
H8D2 H Uiso 0.24488 0.29370 0.44137 1.000 0.0370(6)
H9D1 H Uiso 0.25846 -0.06571 0.36461 1.000 0.0370(6)
H9D2 H Uiso 0.25952 0.02633 0.43343 1.000 0.0370(6)
H10D1 H Uiso 0.22410 -0.19144 0.46712 1.000 0.0370(6)
H10D2 H Uiso 0.20750 -0.04218 0.49951 1.000 0.0370(6)
H3D1 H Uiso 0.19937 -0.20304 0.37488 1.000 0.0370(6)
H3D2 H Uiso 0.17247 -0.15360 0.44296 1.000 0.0370(6)
H4D1 H Uiso 0.13326 -0.09285 0.36472 1.000 0.0370(6)
H4D2 H Uiso 0.12251 0.04636 0.41512 1.000 0.0370(6)
H11D1 H Uiso 0.13028 0.02994 0.26071 1.000 0.0370(6)
H11D2 H Uiso 0.10096 0.09283 0.31927 1.000 0.0370(6)
H12D1 H Uiso 0.12918 0.30633 0.25791 1.000 0.0370(6)
H12D2 H Uiso 0.13025 0.31342 0.33887 1.000 0.0370(6)
H13D1 H Uiso 0.17432 0.12895 0.17425 1.000 0.0370(6)
H13D2 H Uiso 0.19403 0.27680 0.15932 1.000 0.0370(6)
H14D1 H Uiso 0.22997 0.06552 0.14413 1.000 0.0370(6)
H14D2 H Uiso 0.23523 0.17248 0.20443 1.000 0.0370(6)
H6D1 H Uiso 0.19826 -0.10192 0.23057 1.000 0.0370(6)
H6D2 H Uiso 0.22989 -0.07907 0.25064 1.000 0.0370(6)
H2E H Uiso 0.00655 0.24683 0.33862 1.000 0.0370(6)
H1E1 H Uiso 0.05996 0.52833 0.18121 1.000 0.0370(6)
H1E2 H Uiso 0.05283 0.36429 0.14425 1.000 0.0370(6)
H7E1 H Uiso 0.08464 0.27802 0.20628 1.000 0.0370(6)
H7E2 H Uiso 0.07916 0.41402 0.25986 1.000 0.0370(6)
H8E1 H Uiso 0.03582 0.16186 0.26902 1.000 0.0370(6)
H8E2 H Uiso 0.05359 0.19777 0.32718 1.000 0.0370(6)
H9E1 H Uiso 0.01121 0.37357 0.44249 1.000 0.0370(6)
H9E2 H Uiso 0.04193 0.44995 0.39528 1.000 0.0370(6)
H10E1 H Uiso -0.02188 0.56651 0.42301 1.000 0.0370(6)
H10E2 H Uiso 0.00655 0.65164 0.43817 1.000 0.0370(6)
H3E1 H Uiso -0.01073 0.69814 0.31870 1.000 0.0370(6)
H3E2 H Uiso 0.02694 0.72510 0.32047 1.000 0.0370(6)
